data_2000684
loop_
_publ_author_name
'Noreland, J.'
'Olovsson, G.'
'Olovsson, I.'

_publ_section_title
;
 Structure of the organic semiconducting radical cation salt
 tris[2,6-dimethoxy-3,7-bis(methylthio)naphthalene] diperchlorate
;
_journal_issue 8
_journal_name_full 'Acta Crystallographica Section C'
_journal_page_first 1459
_journal_page_last 1462
_journal_paper_doi 10.1107/S0108270192000027
_journal_volume 48
_journal_year 1992
_chemical_formula_moiety '3(C14 H16 O2 S2),2(Cl1 O4)'
_chemical_formula_sum 'C42 H48 Cl2 O14 S6'
_chemical_formula_weight 1040.13
_symmetry_cell_setting monoclinic
_symmetry_space_group_name_H-M 'C 1 2/m 1'
_cell_angle_alpha 90
_cell_angle_beta 120.57(2)
_cell_angle_gamma 90
_cell_formula_units_Z 2
_cell_length_a 22.040(5)
_cell_length_b 10.295(4)
_cell_length_c 11.827(3)
_cell_volume 2310.6(13)
_diffrn_radiation_type Mo
_diffrn_radiation_wavelength 0.71073
_exptl_absorpt_coefficient_mu 0.463
_exptl_crystal_density_diffrn 1.495
_exptl_crystal_F_000 1084
_cod_data_source_file ab0262.cif
_cod_data_source_block ab0262a
_cod_original_cell_volume 2311.0(10)
_cod_original_sg_symbol_H-M 'C 2/m'
_cod_database_code 2000684

loop_
_atom_site_label
_atom_site_fract_x
_atom_site_fract_y
_atom_site_fract_z
_atom_site_U_iso_or_equiv
C(1) .9147(2) .00000 .3432(4) .032(2)
C(2) .9367(2) .00000 .2525(4) .031(2)
C(3) 1.0111(2) .00000 .2982(4) .035(2)
C(4) 1.0588(2) .00000 .4278(4) .033(2)
C(5) 1.0367(2) .00000 .5218(4) .031(2)
C(6) .7938(3) .00000 .0672(5) .050(3)
C(7) 1.0974(3) .00000 .2354(7) .081(6)
S(1) .87966(6) .00000 .08381(10) .0415(7)
O(1) 1.0255(2) .00000 .1981(3) .049(2)
C(21) .9897(2) .3280(4) .3346(3) .0377(16)
C(22) .9169(2) .3290(3) .2550(3) .0395(16)
C(23) .8741(2) .3274(3) .3140(3) .0412(16)
C(24) .9036(2) .3282(3) .4465(3) .0400(17)
C(25) .9782(2) .3277(3) .5290(3) .374(15)
C(26) .9401(2) .3189(6) .0472(4) .056(2)
C(27) .7570(2) .3107(6) .2766(5) .070(3)
S(2) .87186(5) .32986(11) .08549(8) .0514(5)
O(2) .80321(11) .3269(3) .2262(2) .0565(15)
Cl .67094(8) .00000 .31513(14) .0711(11)
O(1Cl) .6319(3) -.1132(6) .2962(5) .182(5)
O(2Cl) .7254(4) .00000 .4412(5) .147(5)
O(3Cl) .6950(3) .00000 .2246(5) .096(4)
H(1) .8641 .0000 .3371 .029(11)
H(2) 1.1144 .0000 .4606 .031(11)
H(3) .7538 .0000 -.0357 .09(2)
H(4) .7880 .0856 .1136 .051(10)
H(5) 1.1019 .0000 .1486 .071(18)
H(6) 1.1227 .0856 .2930 .099(16)
H(21) 1.0457 .3277 .3715 .053(10)
H(22) .8705 .3293 .4893 .059(11)
H(23) .9172 .3187 -.0582 .066(12)
H(24) .9694 .2302 .0877 .081(15)
H(25) .9750 .4011 .0887 .061(12)
H(26) .7031 .3123 .1965 .069(13)
H(27) .7653 .3887 .3440 .085(15)
H(28) .7678 .2189 .3274 .096(18)

loop_
_geom_bond_atom_site_label_1
_geom_bond_atom_site_label_2
_geom_bond_distance
O(1) C(7) 1.413
O(1) C(3) 1.372
C(3) C(2) 1.442
C(2) S(1) 1.735
S(1) C(6) 1.801
C(2) C(1) 1.383
C(1) C(5) 1.400
C(5) C(4) 1.423
C(4) C(3) 1.348
C(26) S(2) 1.782
S(2) C(22) 1.727
C(22) C(23) 1.430
C(23) O(2) 1.367
O(2) C(27) 1.427
C(23) C(24) 1.357
C(24) C(25) 1.422
C(22) C(21) 1.388
C(21) C(25) 1.394
